data_4104423
loop_
_publ_author_name
'Hiroshi Miyasaka'
'Yusuke Satoh'
'Yukihide Ishibashi'
'Syoji Ito'
'Yutaka Nagasawa'
'Seiji Taniguchi'
'Haik Chosrowjan'
'Noboru Mataga'
'Daisuke Kato'
'Azusa Kikuchi'
'Jiro Abe'

_publ_section_title
;
 Ultrafast Photodissociation Dynamics of a Hexaarylbiimidazole Derivative
 with Pyrenyl Groups: Dispersive Reaction from Femtosecond to 10 ns Time
 Regions
;
_journal_name_full 'Journal of the American Chemical Society'
_journal_page_first 7256
_journal_page_last 7263
_journal_paper_doi 10.1021/ja809195s
_journal_volume 131
_journal_year 2009
_chemical_formula_sum 'C64 H42 Cl4 N4'
_chemical_formula_weight 1008.82
_chemical_name_systematic
;
 ?
;
_space_group_IT_number 15
_symmetry_cell_setting monoclinic
_symmetry_space_group_name_Hall '-C 2yc'
_symmetry_space_group_name_H-M 'C 1 2/c 1'
_atom_sites_solution_hydrogens geom
_atom_sites_solution_primary direct
_atom_sites_solution_secondary difmap
_audit_creation_method SHELXL-97
_cell_angle_alpha 90.00
_cell_angle_beta 115.653(6)
_cell_angle_gamma 90.00
_cell_formula_units_Z 8
_cell_length_a 28.776(14)
_cell_length_b 11.868(6)
_cell_length_c 32.32(2)
_cell_measurement_reflns_used 5774
_cell_measurement_temperature 90
_cell_measurement_theta_max 24.23
_cell_measurement_theta_min 2.51
_cell_volume 9950(9)
_computing_cell_refinement 'Bruker SMART'
_computing_data_collection 'Bruker SMART'
_computing_data_reduction 'Bruker SAINT'
_computing_molecular_graphics 'Bruker SHELXTL'
_computing_publication_material 'Bruker SHELXTL'
_computing_structure_refinement 'SHELXL-97 (Sheldrick, 1997)'
_computing_structure_solution 'SHELXS-97 (Sheldrick, 1990)'
_diffrn_ambient_temperature 90
_diffrn_detector_area_resol_mean 8.333
_diffrn_measured_fraction_theta_full 0.995
_diffrn_measured_fraction_theta_max 0.995
_diffrn_measurement_device_type 'CCD area detector'
_diffrn_measurement_method 'phi and omega scans'
_diffrn_radiation_monochromator graphite
_diffrn_radiation_source 'fine-focus sealed tube'
_diffrn_radiation_type MoK\a
_diffrn_radiation_wavelength 0.71073
_diffrn_reflns_av_R_equivalents 0.0291
_diffrn_reflns_av_sigmaI/netI 0.0260
_diffrn_reflns_limit_h_max 32
_diffrn_reflns_limit_h_min -33
_diffrn_reflns_limit_k_max 13
_diffrn_reflns_limit_k_min -13
_diffrn_reflns_limit_l_max 36
_diffrn_reflns_limit_l_min -37
_diffrn_reflns_number 30220
_diffrn_reflns_theta_full 24.28
_diffrn_reflns_theta_max 24.28
_diffrn_reflns_theta_min 1.40
_exptl_absorpt_coefficient_mu 0.286
_exptl_absorpt_correction_T_max 0.9416
_exptl_absorpt_correction_T_min 0.9416
_exptl_absorpt_correction_type empirical
_exptl_absorpt_process_details 'SADABS Sheldrick 1996'
_exptl_crystal_colour 'pale yellow'
_exptl_crystal_density_diffrn 1.347
_exptl_crystal_description plate
_exptl_crystal_F_000 3924
_exptl_crystal_size_max 0.30
_exptl_crystal_size_mid 0.30
_exptl_crystal_size_min 0.30
_refine_diff_density_max 1.047
_refine_diff_density_min -0.959
_refine_diff_density_rms 0.073
_refine_ls_extinction_method none
_refine_ls_goodness_of_fit_ref 1.032
_refine_ls_hydrogen_treatment constr
_refine_ls_matrix_type full
_refine_ls_number_parameters 667
_refine_ls_number_reflns 8031
_refine_ls_number_restraints 15
_refine_ls_restrained_S_all 1.031
_refine_ls_R_factor_all 0.0822
_refine_ls_R_factor_gt 0.0699
_refine_ls_shift/su_max 0.006
_refine_ls_shift/su_mean 0.000
_refine_ls_structure_factor_coef Fsqd
_refine_ls_weighting_details 'calc w=1/[\s^2^(Fo^2^)+(0.0715P)^2^+56.0467P] where P=(Fo^2^+2Fc^2^)/3'
_refine_ls_weighting_scheme calc
_refine_ls_wR_factor_gt 0.1710
_refine_ls_wR_factor_ref 0.1801
_reflns_number_gt 6694
_reflns_number_total 8031
_reflns_threshold_expression >2sigma(I)
_cod_data_source_file ja809195s_si_001.cif
_cod_data_source_block pyhabi
_cod_original_cell_volume 9950(10)
_cod_database_code 4104423

loop_
_symmetry_equiv_pos_as_xyz
'x, y, z'
'-x, y, -z+1/2'
'x+1/2, y+1/2, z'
'-x+1/2, y+1/2, -z+1/2'
'-x, -y, -z'
'x, -y, z-1/2'
'-x+1/2, -y+1/2, -z'
'x+1/2, -y+1/2, z-1/2'

loop_
_atom_site_label
_atom_site_type_symbol
_atom_site_fract_x
_atom_site_fract_y
_atom_site_fract_z
_atom_site_U_iso_or_equiv
_atom_site_adp_type
_atom_site_occupancy
_atom_site_symmetry_multiplicity
_atom_site_calc_flag
_atom_site_refinement_flags
_atom_site_disorder_assembly
_atom_site_disorder_group
C4 C 0.15279(12) 0.4847(3) 0.24986(11) 0.0214(7) Uani 1 1 d . . .
H4 H 0.1637 0.4752 0.2819 0.026 Uiso 1 1 calc R . .
C5 C 0.10229(12) 0.4534(3) 0.21893(10) 0.0184(7) Uani 1 1 d . . .
C6 C 0.14008(12) 0.2574(3) 0.12274(11) 0.0185(7) Uani 1 1 d . . .
C7 C 0.20923(11) 0.5986(3) 0.17189(10) 0.0178(7) Uani 1 1 d . . .
C8 C 0.34689(12) 0.3728(2) 0.23225(11) 0.0177(7) Uani 1 1 d . . .
C9 C 0.03441(12) 0.4416(2) 0.13883(10) 0.0178(6) Uani 1 1 d . . .
C11 C 0.37130(11) 0.2755(3) 0.16791(11) 0.0185(7) Uani 1 1 d . . .
C12 C 0.17135(12) 0.5482(3) 0.18692(11) 0.0187(7) Uani 1 1 d . . .
C13 C 0.05160(12) 0.5216(3) 0.07631(11) 0.0222(7) Uani 1 1 d . . .
H13 H 0.0401 0.5401 0.0448 0.027 Uiso 1 1 calc R . .
C14 C 0.00078(12) 0.3860(3) 0.15441(11) 0.0204(7) Uani 1 1 d . . .
C15 C 0.22248(11) 0.3460(2) 0.17348(10) 0.0169(6) Uani 1 1 d . . .
C16 C 0.06694(12) 0.3992(3) 0.23374(11) 0.0208(7) Uani 1 1 d . . .
H16 H 0.0774 0.3865 0.2656 0.025 Uiso 1 1 calc R . .
C17 C 0.18140(12) 0.3832(3) 0.08747(11) 0.0209(7) Uani 1 1 d . . .
H17 H 0.2092 0.4305 0.0903 0.025 Uiso 1 1 calc R . .
C18 C 0.26827(12) 0.4261(3) 0.18243(10) 0.0178(7) Uani 1 1 d . . .
C19 C 0.27876(12) 0.6289(3) 0.15885(10) 0.0174(6) Uani 1 1 d . . .
C20 C 0.01681(12) 0.4641(3) 0.09063(11) 0.0209(7) Uani 1 1 d . . .
C21 C 0.13958(12) 0.1981(3) 0.16146(11) 0.0223(7) Uani 1 1 d . . .
C22 C 0.25061(11) 0.7269(3) 0.15254(10) 0.0181(7) Uani 1 1 d . . .
C23 C 0.11984(12) 0.5259(2) 0.15498(10) 0.0169(6) Uani 1 1 d . . .
C24 C 0.18686(12) 0.5292(3) 0.23402(11) 0.0214(7) Uani 1 1 d . . .
H24 H 0.2211 0.5471 0.2553 0.026 Uiso 1 1 calc R . .
C25 C 0.08555(12) 0.4745(2) 0.17093(10) 0.0171(6) Uani 1 1 d . . .
C26 C 0.33794(12) 0.3420(2) 0.18357(10) 0.0175(7) Uani 1 1 d . . .
C27 C 0.09776(12) 0.2986(3) 0.03900(11) 0.0242(7) Uani 1 1 d . . .
C28 C 0.18268(12) 0.3297(3) 0.12841(11) 0.0180(7) Uani 1 1 d . . .
C29 C 0.44375(12) 0.3717(3) 0.28017(11) 0.0215(7) Uani 1 1 d . . .
H29 H 0.4488 0.3917 0.2539 0.026 Uiso 1 1 calc R . .
C30 C -0.04899(13) 0.3529(3) 0.12211(12) 0.0254(7) Uani 1 1 d . . .
H30 H -0.0714 0.3161 0.1324 0.030 Uiso 1 1 calc R . .
C31 C 0.39344(12) 0.3543(3) 0.27610(11) 0.0185(7) Uani 1 1 d . . .
C32 C 0.26031(12) 0.8428(3) 0.14095(10) 0.0192(7) Uani 1 1 d . . .
C33 C 0.36460(12) 0.2877(3) 0.12236(11) 0.0206(7) Uani 1 1 d . . .
H33 H 0.3407 0.3417 0.1029 0.025 Uiso 1 1 calc R . .
C34 C 0.22179(12) 0.2855(3) 0.21056(11) 0.0210(7) Uani 1 1 d . . .
H34 H 0.2491 0.2952 0.2403 0.025 Uiso 1 1 calc R . .
C35 C 0.10037(12) 0.5503(3) 0.10646(11) 0.0208(7) Uani 1 1 d . . .
H35 H 0.1221 0.5871 0.0954 0.025 Uiso 1 1 calc R . .
C36 C 0.43397(13) 0.1270(3) 0.17867(12) 0.0262(8) Uani 1 1 d . . .
H36 H 0.4576 0.0721 0.1977 0.031 Uiso 1 1 calc R . .
C37 C -0.03306(13) 0.4287(3) 0.05978(11) 0.0270(8) Uani 1 1 d . . .
H37 H -0.0449 0.4424 0.0279 0.032 Uiso 1 1 calc R . .
C38 C 0.01926(13) 0.3663(3) 0.20318(11) 0.0225(7) Uani 1 1 d . . .
H38 H -0.0026 0.3293 0.2140 0.027 Uiso 1 1 calc R . .
C39 C 0.18158(12) 0.2114(3) 0.20440(11) 0.0230(7) Uani 1 1 d . . .
H39 H 0.1828 0.1693 0.2298 0.028 Uiso 1 1 calc R . .
C40 C 0.29576(13) 0.8678(3) 0.12272(11) 0.0249(7) Uani 1 1 d . . .
H40 H 0.3147 0.8086 0.1174 0.030 Uiso 1 1 calc R . .
C41 C 0.09750(12) 0.2436(3) 0.07834(11) 0.0223(7) Uani 1 1 d . . .
C42 C 0.38659(12) 0.3239(3) 0.31510(11) 0.0210(7) Uani 1 1 d . . .
H42 H 0.3528 0.3118 0.3126 0.025 Uiso 1 1 calc R . .
C43 C 0.05417(13) 0.1741(3) 0.07297(12) 0.0280(8) Uani 1 1 d . . .
C44 C 0.48619(12) 0.3594(3) 0.32279(11) 0.0240(7) Uani 1 1 d . . .
H44 H 0.5201 0.3711 0.3255 0.029 Uiso 1 1 calc R . .
C45 C 0.14173(13) 0.3677(3) 0.04538(11) 0.0246(7) Uani 1 1 d . . .
H45 H 0.1429 0.4031 0.0195 0.030 Uiso 1 1 calc R . .
C46 C 0.05518(14) 0.1176(3) 0.11280(13) 0.0317(8) Uani 1 1 d . . .
H46 H 0.0266 0.0723 0.1097 0.038 Uiso 1 1 calc R . .
C47 C 0.09586(13) 0.1275(3) 0.15464(13) 0.0286(8) Uani 1 1 d . . .
H47 H 0.0956 0.0872 0.1799 0.034 Uiso 1 1 calc R . .
C48 C 0.42736(13) 0.1414(3) 0.13370(12) 0.0266(8) Uani 1 1 d . . .
H48 H 0.4465 0.0967 0.1222 0.032 Uiso 1 1 calc R . .
C49 C 0.39248(12) 0.2219(3) 0.10555(12) 0.0245(7) Uani 1 1 d . . .
H49 H 0.3879 0.2315 0.0748 0.029 Uiso 1 1 calc R . .
C50 C 0.47886(13) 0.3300(3) 0.36132(12) 0.0261(8) Uani 1 1 d . . .
H50 H 0.5077 0.3225 0.3903 0.031 Uiso 1 1 calc R . .
C51 C 0.33149(12) 0.6123(3) 0.16090(11) 0.0212(7) Uani 1 1 d . . .
C52 C 0.01271(14) 0.1634(3) 0.02924(13) 0.0357(9) Uani 1 1 d . . .
H52 H -0.0161 0.1181 0.0255 0.043 Uiso 1 1 calc R . .
C53 C 0.30320(13) 0.9788(3) 0.11239(12) 0.0281(8) Uani 1 1 d . . .
H53 H 0.3271 0.9943 0.1000 0.034 Uiso 1 1 calc R . .
C54 C 0.24092(13) 1.0437(3) 0.13819(12) 0.0263(8) Uani 1 1 d . . .
H54 H 0.2223 1.1035 0.1436 0.032 Uiso 1 1 calc R . .
C55 C 0.05489(13) 0.2852(3) -0.00424(12) 0.0317(8) Uani 1 1 d . . .
H55 H 0.0546 0.3221 -0.0304 0.038 Uiso 1 1 calc R . .
C56 C 0.33891(14) 0.5828(3) 0.12206(13) 0.0298(8) Uani 1 1 d . . .
H56 H 0.3101 0.5682 0.0936 0.036 Uiso 1 1 calc R . .
C57 C -0.06547(13) 0.3736(3) 0.07554(12) 0.0277(8) Uani 1 1 d . . .
H57 H -0.0989 0.3502 0.0542 0.033 Uiso 1 1 calc R . .
C58 C 0.40607(12) 0.1930(3) 0.19600(11) 0.0223(7) Uani 1 1 d . . .
H58 H 0.4105 0.1823 0.2266 0.027 Uiso 1 1 calc R . .
C59 C 0.42902(13) 0.3116(3) 0.35737(11) 0.0248(7) Uani 1 1 d . . .
H59 H 0.4242 0.2907 0.3836 0.030 Uiso 1 1 calc R . .
C60 C 0.43185(15) 0.5950(3) 0.16721(17) 0.0440(11) Uani 1 1 d . . .
H60 H 0.4657 0.5888 0.1693 0.053 Uiso 1 1 calc R . .
C61 C 0.01319(14) 0.2184(3) -0.00871(13) 0.0367(9) Uani 1 1 d . . .
H61 H -0.0153 0.2101 -0.0379 0.044 Uiso 1 1 calc R . .
C62 C 0.23311(12) 0.9329(3) 0.14836(11) 0.0225(7) Uani 1 1 d . . .
H62 H 0.2090 0.9183 0.1605 0.027 Uiso 1 1 calc R . .
C63 C 0.38925(16) 0.5751(3) 0.12554(16) 0.0412(10) Uani 1 1 d . . .
H63 H 0.3943 0.5561 0.0992 0.049 Uiso 1 1 calc R . .
C64 C 0.37467(13) 0.6338(3) 0.20227(13) 0.0291(8) Uani 1 1 d . . .
H64 H 0.3700 0.6552 0.2285 0.035 Uiso 1 1 calc R . .
C65 C 0.42463(14) 0.6241(3) 0.20555(16) 0.0403(10) Uani 1 1 d . . .
H65 H 0.4536 0.6374 0.2340 0.048 Uiso 1 1 calc R . .
C66 C 0.27587(13) 1.0666(3) 0.12012(12) 0.0277(8) Uani 1 1 d . . .
H66 H 0.2811 1.1419 0.1131 0.033 Uiso 1 1 calc R . .
Cl3T Cl 0.87130(5) 0.18475(15) 0.95836(5) 0.0791(5) Uani 1 1 d D . .
Cl4T Cl 0.88018(8) -0.02599(14) 1.00562(9) 0.1135(7) Uani 1 1 d D . .
C3T C 0.8397(3) 0.0847(5) 0.9762(3) 0.067(3) Uani 0.50 1 d PD A 1
H3TA H 0.8099 0.0545 0.9491 0.080 Uiso 0.50 1 calc PR A 1
H3TB H 0.8263 0.1211 0.9964 0.080 Uiso 0.50 1 calc PR A 1
C3U C 0.8784(4) 0.0394(3) 0.9568(2) 0.094(5) Uani 0.50 1 d PD A 2
H3UA H 0.8493 0.0085 0.9293 0.113 Uiso 0.50 1 calc PR A 2
H3UB H 0.9107 0.0226 0.9541 0.113 Uiso 0.50 1 calc PR A 2
C1T C 0.2224(4) 0.8070(4) 0.0037(4) 0.090(4) Uani 0.50 1 d PD . -1
H1TA H 0.2264 0.8432 0.0327 0.107 Uiso 0.50 1 calc PR . -1
H1TB H 0.1903 0.8354 -0.0216 0.107 Uiso 0.50 1 calc PR . -1
C2T C 0.2289(4) 0.2411(5) 0.0138(4) 0.104(6) Uani 0.50 1 d PD . -1
H2TA H 0.1908 0.2356 -0.0017 0.124 Uiso 0.50 1 calc PR . -1
H2TB H 0.2394 0.2348 0.0472 0.124 Uiso 0.50 1 calc PR . -1
Cl1T Cl 0.21992(8) 0.6612(2) 0.00800(7) 0.1318(9) Uani 1 1 d D . .
Cl2T Cl 0.24606(8) 0.3746(2) 0.00297(6) 0.1174(7) Uani 1 1 d D . .
N1 N 0.20762(10) 0.7067(2) 0.16089(9) 0.0197(6) Uani 1 1 d . . .
N2 N 0.25147(9) 0.5452(2) 0.17018(9) 0.0174(6) Uani 1 1 d . . .
N3 N 0.29371(10) 0.3806(2) 0.15445(9) 0.0176(6) Uani 1 1 d . . .
N4 N 0.30651(9) 0.4232(2) 0.23127(9) 0.0180(6) Uani 1 1 d . . .

loop_
_atom_site_aniso_label
_atom_site_aniso_U_11
_atom_site_aniso_U_22
_atom_site_aniso_U_33
_atom_site_aniso_U_23
_atom_site_aniso_U_13
_atom_site_aniso_U_12
C4 0.0222(16) 0.0229(17) 0.0202(16) 0.0023(13) 0.0101(14) 0.0043(13)
C5 0.0221(16) 0.0143(15) 0.0217(16) 0.0008(12) 0.0124(13) 0.0052(12)
C6 0.0193(16) 0.0131(15) 0.0245(16) -0.0001(13) 0.0106(14) 0.0036(12)
C7 0.0174(15) 0.0178(16) 0.0185(15) 0.0003(12) 0.0081(13) 0.0024(12)
C8 0.0186(16) 0.0120(15) 0.0248(17) 0.0019(12) 0.0116(13) -0.0002(12)
C9 0.0209(16) 0.0125(15) 0.0228(16) -0.0004(12) 0.0120(13) 0.0036(12)
C11 0.0165(15) 0.0136(15) 0.0278(17) -0.0024(13) 0.0118(13) -0.0019(12)
C12 0.0197(16) 0.0144(15) 0.0250(17) -0.0004(13) 0.0125(14) 0.0034(12)
C13 0.0269(17) 0.0241(17) 0.0183(16) 0.0005(13) 0.0125(14) 0.0046(14)
C14 0.0214(16) 0.0150(16) 0.0267(17) 0.0006(13) 0.0122(14) 0.0023(13)
C15 0.0176(15) 0.0139(15) 0.0215(16) 0.0005(12) 0.0106(13) 0.0050(12)
C16 0.0244(17) 0.0216(17) 0.0204(16) 0.0035(13) 0.0135(14) 0.0045(13)
C17 0.0226(17) 0.0189(16) 0.0246(17) 0.0010(13) 0.0134(14) 0.0015(13)
C18 0.0188(16) 0.0161(16) 0.0196(15) 0.0010(12) 0.0094(13) 0.0037(13)
C19 0.0174(15) 0.0157(15) 0.0205(15) -0.0007(12) 0.0094(13) -0.0022(12)
C20 0.0242(17) 0.0190(16) 0.0232(16) -0.0019(13) 0.0136(14) 0.0017(13)
C21 0.0218(17) 0.0167(16) 0.0313(18) 0.0017(14) 0.0142(15) 0.0033(13)
C22 0.0167(15) 0.0192(16) 0.0193(16) -0.0002(13) 0.0086(13) -0.0015(12)
C23 0.0202(16) 0.0110(14) 0.0244(16) -0.0007(12) 0.0143(13) 0.0035(12)
C24 0.0187(16) 0.0207(17) 0.0244(17) 0.0001(13) 0.0092(14) 0.0024(13)
C25 0.0201(16) 0.0117(15) 0.0221(16) 0.0010(12) 0.0117(13) 0.0046(12)
C26 0.0184(16) 0.0129(15) 0.0228(16) 0.0019(12) 0.0103(14) -0.0003(12)
C27 0.0230(17) 0.0232(17) 0.0252(17) -0.0049(14) 0.0094(14) 0.0060(14)
C28 0.0202(16) 0.0136(15) 0.0234(16) 0.0002(12) 0.0125(14) 0.0042(12)
C29 0.0238(17) 0.0179(16) 0.0255(17) 0.0009(13) 0.0133(14) 0.0003(13)
C30 0.0250(18) 0.0212(17) 0.0331(19) -0.0011(14) 0.0155(15) -0.0045(14)
C31 0.0196(16) 0.0121(15) 0.0229(16) -0.0026(12) 0.0084(13) 0.0005(12)
C32 0.0193(16) 0.0183(16) 0.0177(15) -0.0006(12) 0.0058(13) -0.0022(13)
C33 0.0186(16) 0.0171(16) 0.0270(17) 0.0009(13) 0.0107(14) 0.0003(13)
C34 0.0183(16) 0.0235(17) 0.0215(16) 0.0020(13) 0.0089(13) 0.0029(13)
C35 0.0255(17) 0.0173(16) 0.0241(17) 0.0028(13) 0.0149(14) 0.0029(13)
C36 0.0240(17) 0.0189(17) 0.038(2) 0.0016(15) 0.0153(16) 0.0043(14)
C37 0.0299(19) 0.0301(19) 0.0209(17) -0.0035(14) 0.0109(15) -0.0018(15)
C38 0.0271(18) 0.0190(16) 0.0288(18) 0.0020(14) 0.0191(15) -0.0001(13)
C39 0.0267(17) 0.0190(17) 0.0274(17) 0.0064(14) 0.0155(15) 0.0026(13)
C40 0.0264(18) 0.0210(17) 0.0309(18) -0.0001(14) 0.0157(15) -0.0007(14)
C41 0.0215(17) 0.0163(16) 0.0286(18) -0.0032(13) 0.0104(14) 0.0032(13)
C42 0.0193(16) 0.0179(16) 0.0278(17) 0.0004(13) 0.0120(14) -0.0006(13)
C43 0.0236(18) 0.0202(17) 0.038(2) -0.0016(15) 0.0115(16) 0.0001(14)
C44 0.0173(16) 0.0215(17) 0.0321(18) 0.0013(14) 0.0097(14) 0.0012(13)
C45 0.0272(18) 0.0281(18) 0.0209(17) 0.0031(14) 0.0126(15) 0.0049(14)
C46 0.0258(19) 0.0221(18) 0.046(2) 0.0015(16) 0.0142(17) -0.0056(15)
C47 0.0292(19) 0.0217(18) 0.038(2) 0.0060(15) 0.0173(17) -0.0020(14)
C48 0.0243(17) 0.0199(17) 0.043(2) -0.0079(15) 0.0217(16) -0.0011(14)
C49 0.0245(17) 0.0248(18) 0.0281(18) -0.0057(14) 0.0150(15) -0.0055(14)
C50 0.0223(17) 0.0245(18) 0.0245(17) 0.0020(14) 0.0035(14) 0.0033(14)
C51 0.0212(17) 0.0134(15) 0.0339(18) 0.0047(13) 0.0164(15) 0.0016(13)
C52 0.0226(19) 0.037(2) 0.042(2) -0.0056(18) 0.0088(17) -0.0050(16)
C53 0.0296(18) 0.0272(19) 0.0322(19) 0.0015(15) 0.0178(16) -0.0058(15)
C54 0.0268(18) 0.0181(17) 0.0316(18) -0.0003(14) 0.0104(15) 0.0023(14)
C55 0.0296(19) 0.038(2) 0.0235(18) -0.0016(16) 0.0083(15) 0.0036(16)
C56 0.035(2) 0.0205(18) 0.044(2) -0.0008(15) 0.0267(18) -0.0011(15)
C57 0.0210(17) 0.0289(19) 0.0296(19) -0.0072(15) 0.0076(15) -0.0065(14)
C58 0.0236(17) 0.0178(16) 0.0273(17) 0.0013(14) 0.0127(14) -0.0002(13)
C59 0.0270(18) 0.0235(17) 0.0237(17) 0.0043(14) 0.0108(15) 0.0017(14)
C60 0.029(2) 0.0182(19) 0.097(4) 0.008(2) 0.039(2) 0.0017(16)
C61 0.0255(19) 0.047(2) 0.0284(19) -0.0076(17) 0.0029(16) -0.0013(17)
C62 0.0216(17) 0.0190(17) 0.0269(17) 0.0009(13) 0.0106(14) 0.0005(13)
C63 0.050(3) 0.0215(19) 0.077(3) 0.0003(19) 0.051(3) 0.0010(17)
C64 0.0229(18) 0.0221(18) 0.040(2) 0.0069(15) 0.0120(16) -0.0015(14)
C65 0.0200(18) 0.028(2) 0.067(3) 0.0139(19) 0.0125(19) -0.0004(15)
C66 0.0298(19) 0.0184(17) 0.0300(18) 0.0010(14) 0.0084(15) -0.0060(14)
Cl3T 0.0429(7) 0.1172(13) 0.0638(8) 0.0200(8) 0.0104(6) -0.0176(7)
Cl4T 0.1151(15) 0.0547(9) 0.171(2) 0.0128(11) 0.0620(14) 0.0238(9)
C3T 0.038(5) 0.091(8) 0.060(6) 0.012(6) 0.010(5) -0.007(5)
C3U 0.056(7) 0.149(13) 0.047(6) -0.050(8) -0.006(5) 0.018(7)
C1T 0.052(7) 0.152(14) 0.061(7) 0.009(8) 0.021(6) 0.041(8)
C2T 0.050(6) 0.228(18) 0.058(7) 0.067(9) 0.046(6) 0.066(9)
Cl1T 0.0871(13) 0.172(2) 0.1027(14) -0.0376(14) 0.0100(11) 0.0445(14)
Cl2T 0.1090(14) 0.171(2) 0.0736(11) 0.0231(12) 0.0409(10) 0.0121(14)
N1 0.0193(13) 0.0174(14) 0.0250(14) 0.0006(11) 0.0120(12) 0.0015(11)
N2 0.0168(13) 0.0154(13) 0.0223(13) 0.0016(11) 0.0105(11) 0.0012(10)
N3 0.0183(14) 0.0152(13) 0.0227(14) 0.0000(11) 0.0121(12) -0.0007(11)
N4 0.0179(13) 0.0153(13) 0.0214(13) 0.0006(11) 0.0090(11) 0.0006(11)

loop_
_atom_type_symbol
_atom_type_description
_atom_type_scat_dispersion_real
_atom_type_scat_dispersion_imag
_atom_type_scat_source
C C 0.0033 0.0016 'International Tables Vol C Tables 4.2.6.8 and 6.1.1.4'
H H 0.0000 0.0000 'International Tables Vol C Tables 4.2.6.8 and 6.1.1.4'
N N 0.0061 0.0033 'International Tables Vol C Tables 4.2.6.8 and 6.1.1.4'
Cl Cl 0.1484 0.1585 'International Tables Vol C Tables 4.2.6.8 and 6.1.1.4'

loop_
_geom_angle_atom_site_label_1
_geom_angle_atom_site_label_2
_geom_angle_atom_site_label_3
_geom_angle
_geom_angle_site_symmetry_1
_geom_angle_site_symmetry_3
C24 C4 C5 120.9(3) . .
C24 C4 H4 119.6 . .
C5 C4 H4 119.6 . .
C4 C5 C25 118.7(3) . .
C4 C5 C16 122.5(3) . .
C25 C5 C16 118.7(3) . .
C41 C6 C21 119.1(3) . .
C41 C6 C28 120.4(3) . .
C21 C6 C28 120.5(3) . .
N1 C7 N2 111.1(3) . .
N1 C7 C12 121.8(3) . .
N2 C7 C12 127.0(3) . .
N4 C8 C31 121.4(3) . .
N4 C8 C26 109.7(3) . .
C31 C8 C26 129.0(3) . .
C14 C9 C20 119.5(3) . .
C14 C9 C25 120.5(3) . .
C20 C9 C25 120.0(3) . .
C33 C11 C58 118.8(3) . .
C33 C11 C26 118.9(3) . .
C58 C11 C26 122.0(3) . .
C24 C12 C23 120.0(3) . .
C24 C12 C7 118.7(3) . .
C23 C12 C7 121.2(3) . .
C35 C13 C20 122.2(3) . .
C35 C13 H13 118.9 . .
C20 C13 H13 118.9 . .
C30 C14 C9 119.4(3) . .
C30 C14 C38 122.4(3) . .
C9 C14 C38 118.2(3) . .
C34 C15 C28 120.1(3) . .
C34 C15 C18 118.7(3) . .
C28 C15 C18 121.1(3) . .
C38 C16 C5 121.4(3) . .
C38 C16 H16 119.3 . .
C5 C16 H16 119.3 . .
C45 C17 C28 122.1(3) . .
C45 C17 H17 118.9 . .
C28 C17 H17 118.9 . .
N4 C18 N3 107.7(2) . .
N4 C18 N2 108.1(2) . .
N3 C18 N2 111.8(2) . .
N4 C18 C15 111.3(2) . .
N3 C18 C15 105.4(2) . .
N2 C18 C15 112.4(2) . .
C22 C19 N2 106.0(3) . .
C22 C19 C51 129.3(3) . .
N2 C19 C51 124.2(3) . .
C37 C20 C9 118.9(3) . .
C37 C20 C13 123.3(3) . .
C9 C20 C13 117.8(3) . .
C39 C21 C6 118.5(3) . .
C39 C21 C47 122.5(3) . .
C6 C21 C47 119.0(3) . .
C19 C22 N1 109.8(3) . .
C19 C22 C32 131.0(3) . .
N1 C22 C32 119.2(3) . .
C12 C23 C25 118.9(3) . .
C12 C23 C35 123.0(3) . .
C25 C23 C35 118.1(3) . .
C4 C24 C12 121.0(3) . .
C4 C24 H24 119.5 . .
C12 C24 H24 119.5 . .
C23 C25 C5 120.2(3) . .
C23 C25 C9 120.3(3) . .
C5 C25 C9 119.5(3) . .
N3 C26 C11 121.0(3) . .
N3 C26 C8 109.8(3) . .
C11 C26 C8 129.1(3) . .
C55 C27 C41 119.2(3) . .
C55 C27 C45 122.6(3) . .
C41 C27 C45 118.2(3) . .
C15 C28 C6 118.3(3) . .
C15 C28 C17 124.4(3) . .
C6 C28 C17 117.3(3) . .
C44 C29 C31 120.0(3) . .
C44 C29 H29 120.0 . .
C31 C29 H29 120.0 . .
C57 C30 C14 120.8(3) . .
C57 C30 H30 119.6 . .
C14 C30 H30 119.6 . .
C42 C31 C29 119.4(3) . .
C42 C31 C8 118.4(3) . .
C29 C31 C8 122.2(3) . .
C62 C32 C40 117.8(3) . .
C62 C32 C22 118.9(3) . .
C40 C32 C22 123.3(3) . .
C49 C33 C11 120.7(3) . .
C49 C33 H33 119.6 . .
C11 C33 H33 119.6 . .
C39 C34 C15 121.1(3) . .
C39 C34 H34 119.4 . .
C15 C34 H34 119.4 . .
C13 C35 C23 121.4(3) . .
C13 C35 H35 119.3 . .
C23 C35 H35 119.3 . .
C48 C36 C58 120.4(3) . .
C48 C36 H36 119.8 . .
C58 C36 H36 119.8 . .
C57 C37 C20 121.0(3) . .
C57 C37 H37 119.5 . .
C20 C37 H37 119.5 . .
C16 C38 C14 121.7(3) . .
C16 C38 H38 119.1 . .
C14 C38 H38 119.1 . .
C34 C39 C21 121.2(3) . .
C34 C39 H39 119.4 . .
C21 C39 H39 119.4 . .
C53 C40 C32 120.7(3) . .
C53 C40 H40 119.6 . .
C32 C40 H40 119.6 . .
C27 C41 C6 120.3(3) . .
C27 C41 C43 119.4(3) . .
C6 C41 C43 120.3(3) . .
C59 C42 C31 120.3(3) . .
C59 C42 H42 119.9 . .
C31 C42 H42 119.9 . .
C52 C43 C41 119.1(3) . .
C52 C43 C46 122.4(3) . .
C41 C43 C46 118.5(3) . .
C50 C44 C29 120.0(3) . .
C50 C44 H44 120.0 . .
C29 C44 H44 120.0 . .
C17 C45 C27 121.6(3) . .
C17 C45 H45 119.2 . .
C27 C45 H45 119.2 . .
C47 C46 C43 121.7(3) . .
C47 C46 H46 119.2 . .
C43 C46 H46 119.2 . .
C46 C47 C21 121.3(3) . .
C46 C47 H47 119.3 . .
C21 C47 H47 119.3 . .
C36 C48 C49 119.9(3) . .
C36 C48 H48 120.1 . .
C49 C48 H48 120.1 . .
C33 C49 C48 120.2(3) . .
C33 C49 H49 119.9 . .
C48 C49 H49 119.9 . .
C44 C50 C59 120.2(3) . .
C44 C50 H50 119.9 . .
C59 C50 H50 119.9 . .
C64 C51 C56 118.9(3) . .
C64 C51 C19 118.7(3) . .
C56 C51 C19 122.3(3) . .
C61 C52 C43 121.0(3) . .
C61 C52 H52 119.5 . .
C43 C52 H52 119.5 . .
C66 C53 C40 120.4(3) . .
C66 C53 H53 119.8 . .
C40 C53 H53 119.8 . .
C66 C54 C62 120.1(3) . .
C66 C54 H54 119.9 . .
C62 C54 H54 119.9 . .
C61 C55 C27 120.6(3) . .
C61 C55 H55 119.7 . .
C27 C55 H55 119.7 . .
C51 C56 C63 119.6(4) . .
C51 C56 H56 120.2 . .
C63 C56 H56 120.2 . .
C30 C57 C37 120.4(3) . .
C30 C57 H57 119.8 . .
C37 C57 H57 119.8 . .
C36 C58 C11 120.0(3) . .
C36 C58 H58 120.0 . .
C11 C58 H58 120.0 . .
C42 C59 C50 120.1(3) . .
C42 C59 H59 119.9 . .
C50 C59 H59 119.9 . .
C65 C60 C63 119.8(3) . .
C65 C60 H60 120.1 . .
C63 C60 H60 120.1 . .
C55 C61 C52 120.7(3) . .
C55 C61 H61 119.6 . .
C52 C61 H61 119.6 . .
C54 C62 C32 121.2(3) . .
C54 C62 H62 119.4 . .
C32 C62 H62 119.4 . .
C60 C63 C56 120.7(4) . .
C60 C63 H63 119.6 . .
C56 C63 H63 119.6 . .
C51 C64 C65 121.0(4) . .
C51 C64 H64 119.5 . .
C65 C64 H64 119.5 . .
C60 C65 C64 120.0(4) . .
C60 C65 H65 120.0 . .
C64 C65 H65 120.0 . .
C54 C66 C53 119.8(3) . .
C54 C66 H66 120.1 . .
C53 C66 H66 120.1 . .
C3T Cl3T C3U 54.4(5) . .
C3U Cl4T C3T 54.4(5) . .
Cl3T C3T Cl4T 111.9(4) . .
Cl3T C3T H3TA 109.2 . .
Cl4T C3T H3TA 109.2 . .
Cl3T C3T H3TB 109.2 . .
Cl4T C3T H3TB 109.2 . .
H3TA C3T H3TB 107.9 . .
Cl4T C3U Cl3T 111.9(4) . .
Cl4T C3U H3UA 109.2 . .
Cl3T C3U H3UA 109.2 . .
Cl4T C3U H3UB 109.2 . .
Cl3T C3U H3UB 109.2 . .
H3UA C3U H3UB 107.9 . .
Cl1T C1T Cl1T 106.4(5) . 7_565
Cl1T C1T H1TA 110.4 . .
Cl1T C1T H1TA 110.4 7_565 .
Cl1T C1T H1TB 110.4 . .
Cl1T C1T H1TB 110.4 7_565 .
H1TA C1T H1TB 108.6 . .
Cl2T C2T Cl2T 117.6(5) . 7
Cl2T C2T H2TA 107.9 . .
Cl2T C2T H2TA 107.9 7 .
Cl2T C2T H2TB 107.9 . .
Cl2T C2T H2TB 107.9 7 .
H2TA C2T H2TB 107.2 . .
C1T Cl1T C1T 73.6(5) . 7_565
C2T Cl2T C2T 62.4(5) . 7
C7 N1 C22 106.7(3) . .
C7 N2 C19 106.5(2) . .
C7 N2 C18 127.5(2) . .
C19 N2 C18 125.7(2) . .
C26 N3 C18 105.9(2) . .
C8 N4 C18 106.3(2) . .

loop_
_geom_bond_atom_site_label_1
_geom_bond_atom_site_label_2
_geom_bond_distance
_geom_bond_site_symmetry_2
C4 C24 1.392(5) .
C4 C5 1.411(5) .
C4 H4 0.9500 .
C5 C25 1.434(4) .
C5 C16 1.449(4) .
C6 C41 1.437(5) .
C6 C21 1.441(5) .
C6 C28 1.442(4) .
C7 N1 1.327(4) .
C7 N2 1.393(4) .
C7 C12 1.497(4) .
C8 N4 1.295(4) .
C8 C31 1.485(4) .
C8 C26 1.525(4) .
C9 C14 1.431(4) .
C9 C20 1.440(4) .
C9 C25 1.440(4) .
C11 C33 1.407(5) .
C11 C58 1.413(5) .
C11 C26 1.491(4) .
C12 C24 1.407(5) .
C12 C23 1.417(4) .
C13 C35 1.360(5) .
C13 C20 1.443(5) .
C13 H13 0.9500 .
C14 C30 1.414(5) .
C14 C38 1.448(5) .
C15 C34 1.404(4) .
C15 C28 1.424(4) .
C15 C18 1.547(4) .
C16 C38 1.355(5) .
C16 H16 0.9500 .
C17 C45 1.358(5) .
C17 C28 1.453(4) .
C17 H17 0.9500 .
C18 N4 1.483(4) .
C18 N3 1.490(4) .
C18 N2 1.490(4) .
C19 C22 1.381(4) .
C19 N2 1.409(4) .
C19 C51 1.503(4) .
C20 C37 1.411(5) .
C21 C39 1.400(5) .
C21 C47 1.447(5) .
C22 N1 1.396(4) .
C22 C32 1.483(4) .
C23 C25 1.432(4) .
C23 C35 1.448(4) .
C24 H24 0.9500 .
C26 N3 1.295(4) .
C27 C55 1.417(5) .
C27 C41 1.432(5) .
C27 C45 1.445(5) .
C29 C44 1.398(5) .
C29 C31 1.411(4) .
C29 H29 0.9500 .
C30 C57 1.390(5) .
C30 H30 0.9500 .
C31 C42 1.405(5) .
C32 C62 1.406(5) .
C32 C40 1.413(5) .
C33 C49 1.388(5) .
C33 H33 0.9500 .
C34 C39 1.397(5) .
C34 H34 0.9500 .
C35 H35 0.9500 .
C36 C48 1.393(5) .
C36 C58 1.400(5) .
C36 H36 0.9500 .
C37 C57 1.403(5) .
C37 H37 0.9500 .
C38 H38 0.9500 .
C39 H39 0.9500 .
C40 C53 1.398(5) .
C40 H40 0.9500 .
C41 C43 1.441(5) .
C42 C59 1.391(5) .
C42 H42 0.9500 .
C43 C52 1.406(5) .
C43 C46 1.441(5) .
C44 C50 1.394(5) .
C44 H44 0.9500 .
C45 H45 0.9500 .
C46 C47 1.357(5) .
C46 H46 0.9500 .
C47 H47 0.9500 .
C48 C49 1.398(5) .
C48 H48 0.9500 .
C49 H49 0.9500 .
C50 C59 1.401(5) .
C50 H50 0.9500 .
C51 C64 1.399(5) .
C51 C56 1.405(5) .
C52 C61 1.395(6) .
C52 H52 0.9500 .
C53 C66 1.392(5) .
C53 H53 0.9500 .
C54 C66 1.391(5) .
C54 C62 1.397(5) .
C54 H54 0.9500 .
C55 C61 1.393(5) .
C55 H55 0.9500 .
C56 C63 1.407(5) .
C56 H56 0.9500 .
C57 H57 0.9500 .
C58 H58 0.9500 .
C59 H59 0.9500 .
C60 C65 1.386(6) .
C60 C63 1.394(6) .
C60 H60 0.9500 .
C61 H61 0.9500 .
C62 H62 0.9500 .
C63 H63 0.9500 .
C64 C65 1.400(5) .
C64 H64 0.9500 .
C65 H65 0.9500 .
C66 H66 0.9500 .
Cl3T C3T 1.740(4) .
Cl3T C3U 1.740(4) .
Cl4T C3U 1.740(4) .
Cl4T C3T 1.740(4) .
C3T H3TA 0.9900 .
C3T H3TB 0.9900 .
C3U H3UA 0.9900 .
C3U H3UB 0.9900 .
C1T Cl1T 1.740(4) .
C1T Cl1T 1.895(11) 7_565
C1T H1TA 0.9900 .
C1T H1TB 0.9900 .
C2T Cl2T 1.740(4) .
C2T Cl2T 1.742(9) 7
C2T H2TA 0.9900 .
C2T H2TB 0.9900 .
Cl1T C1T 1.895(11) 7_565
Cl2T C2T 1.742(9) 7
